data_4518355
loop_
_publ_author_name
'Redhammer, G\"unther J.'
'Badami, Pavan'
'Meven, Martin'
'Ganschow, Steffen'
'Berendts, Stefan'
'Tippelt, Gerold'
'Rettenwander, Daniel'

_publ_section_title
;
 Wet-Environment-Induced Structural Alterations in Single- and
 Polycrystalline LLZTO Solid Electrolytes Studied by Diffraction
 Techniques
;
_journal_name_full 'ACS Applied Materials &amp; Interfaces'
_journal_paper_doi 10.1021/acsami.0c16016
_journal_year 2020
_chemical_formula_moiety 'Li4.33 H0.95 La2.95 O12 Ta1.09 Zr0.91'
_chemical_formula_sum 'H0.95 La2.95 Li4.33 O12 Ta1.09 Zr0.91'
_chemical_formula_weight 915.77
_space_group_IT_number 230
_space_group_name_Hall '-I 4bd 2c 3'
_space_group_name_H-M_alt 'I a -3 d'
_symmetry_cell_setting cubic
_symmetry_Int_Tables_number 230
_symmetry_space_group_name_Hall '-I 4bd 2c 3'
_symmetry_space_group_name_H-M 'I a -3 d'
_atom_sites_solution_hydrogens difmap
_audit_conform_dict_location ftp://ftp.iucr.org/pub/cif_core.dic
_audit_conform_dict_name cif_core.dic
_audit_conform_dict_version 2.4.5
_audit_creation_date 2020-05-08T09:51:04-00:00
_audit_creation_method 'WinGX routine CIF_UPDATE'
_cell_angle_alpha 90
_cell_angle_beta 90
_cell_angle_gamma 90
_cell_formula_units_Z 8
_cell_length_a 12.8951(5)
_cell_length_b 12.8951(5)
_cell_length_c 12.8951(5)
_cell_measurement_reflns_used 31513
_cell_measurement_temperature 293(2)
_cell_measurement_theta_max 36.414
_cell_measurement_theta_min 3.871
_cell_measurement_wavelength 0.71073
_cell_volume 2144.24(14)
_computing_cell_refinement 'Bruker APEX2 (Bruker, 2012)'
_computing_data_collection 'Bruker APEX2 (Bruker, 2012)'
_computing_data_reduction 'Bruker APEX2 (Bruker, 2012)'
_computing_molecular_graphics 'Diamonds 3.2g (Brandenburg,2006)'
_computing_publication_material 'WinGX v1.70.01 (Farrugia 2012)'
_computing_structure_refinement 'SHELXL-2012 (Sheldrick, 2012)'
_computing_structure_solution 'SHELXS-2012 (Sheldrick, 2012)'
_diffrn_ambient_temperature 293(2)
_diffrn_measured_fraction_theta_full 1
_diffrn_measured_fraction_theta_max 0.998
_diffrn_measurement_device '3-circle diffractometer'
_diffrn_measurement_device_type 'SMART APEX'
_diffrn_measurement_method 'rotation, \w-scans at 4 different \f positions'
_diffrn_radiation_monochromator graphite
_diffrn_radiation_probe x-ray
_diffrn_radiation_type MoK\a
_diffrn_radiation_wavelength 0.71073
_diffrn_reflns_av_R_equivalents 0.0526
_diffrn_reflns_av_unetI/netI 0.0104
_diffrn_reflns_Laue_measured_fraction_full 1
_diffrn_reflns_Laue_measured_fraction_max 0.998
_diffrn_reflns_limit_h_max 21
_diffrn_reflns_limit_h_min -21
_diffrn_reflns_limit_k_max 21
_diffrn_reflns_limit_k_min -21
_diffrn_reflns_limit_l_max 21
_diffrn_reflns_limit_l_min -21
_diffrn_reflns_number 31513
_diffrn_reflns_point_group_measured_fraction_full 1
_diffrn_reflns_point_group_measured_fraction_max 0.998
_diffrn_reflns_theta_full 25.242
_diffrn_reflns_theta_max 36.414
_diffrn_reflns_theta_min 3.871
_exptl_absorpt_coefficient_mu 23.432
_exptl_absorpt_correction_T_max 0.747
_exptl_absorpt_correction_T_min 0.576
_exptl_absorpt_correction_type multi-scan
_exptl_absorpt_process_details 'multiscan correction with APEX2 software (Bruker 2012)'
_exptl_crystal_colour colourless
_exptl_crystal_density_diffrn 5.655
_exptl_crystal_density_method 'not measured'
_exptl_crystal_description isometric
_exptl_crystal_F_000 3172
_exptl_crystal_size_max 0.08
_exptl_crystal_size_mid 0.08
_exptl_crystal_size_min 0.07
_refine_diff_density_max 1.04
_refine_diff_density_min -0.908
_refine_diff_density_rms 0.229
_refine_ls_extinction_coef 0.00059(3)
_refine_ls_extinction_expression Fc^*^=kFc[1+0.001xFc^2^\l^3^/sin(2\q)]^-1/4^
_refine_ls_extinction_method 'SHELXL-2014/7 (Sheldrick 2014'
_refine_ls_goodness_of_fit_ref 1.446
_refine_ls_hydrogen_treatment refxyz
_refine_ls_matrix_type full
_refine_ls_number_constraints 0
_refine_ls_number_parameters 31
_refine_ls_number_reflns 444
_refine_ls_number_restraints 2
_refine_ls_restrained_S_all 1.442
_refine_ls_R_factor_all 0.0224
_refine_ls_R_factor_gt 0.0223
_refine_ls_shift/su_max 0.004
_refine_ls_shift/su_mean 0
_refine_ls_structure_factor_coef Fsqd
_refine_ls_weighting_details 'w=1/[\s^2^(Fo^2^)+59.1181P] where P=(Fo^2^+2Fc^2^)/3'
_refine_ls_weighting_scheme calc
_refine_ls_wR_factor_gt 0.048
_refine_ls_wR_factor_ref 0.048
_reflns_Friedel_coverage 0
_reflns_number_gt 442
_reflns_number_total 444
_reflns_threshold_expression 'I > 2\s(I)'
_cod_data_source_file am0c16016_si_003.cif
_cod_data_source_block CZ-LLZTO_H2O_32d
_cod_original_cell_volume 2144.2(2)
_cod_original_formula_sum 'Li4.33 H0.95 La2.95 O12 Ta1.09 Zr0.91'
_cod_database_code 4518355
_shelx_shelxl_version_number 2014/7

loop_
_symmetry_equiv_pos_as_xyz
'x, y, z'
'x, -y, -z+1/2'
'-x+1/2, -y, z+1/2'
'-x+1/2, y, -z'
'-y+1/4, x+3/4, z+1/4'
'y+1/4, x+3/4, -z+3/4'
'y+1/4, -x+1/4, z+3/4'
'-y+1/4, -x+1/4, -z+1/4'
'y, z, x'
'-y+1/2, -z, x+1/2'
'y, -z, -x+1/2'
'-y+1/2, z, -x'
'-z+1/4, y+3/4, x+1/4'
'-z+1/4, -y+1/4, -x+1/4'
'z+1/4, -y+1/4, x+3/4'
'z+1/4, y+3/4, -x+3/4'
'z, x, y'
'-z, x+1/2, -y+1/2'
'-z, -x+1/2, y'
'z, -x, -y+1/2'
'-x+1/4, -z+1/4, -y+1/4'
'-x+1/4, z+3/4, y+1/4'
'x+3/4, -z+3/4, y+1/4'
'x+1/4, z+3/4, -y+3/4'
'x+1/2, y+1/2, z+1/2'
'x+1/2, -y+1/2, -z+1'
'-x+1, -y+1/2, z+1'
'-x+1, y+1/2, -z+1/2'
'-y+3/4, x+5/4, z+3/4'
'y+3/4, x+5/4, -z+5/4'
'y+3/4, -x+3/4, z+5/4'
'-y+3/4, -x+3/4, -z+3/4'
'y+1/2, z+1/2, x+1/2'
'-y+1, -z+1/2, x+1'
'y+1/2, -z+1/2, -x+1'
'-y+1, z+1/2, -x+1/2'
'-z+3/4, y+5/4, x+3/4'
'-z+3/4, -y+3/4, -x+3/4'
'z+3/4, -y+3/4, x+5/4'
'z+3/4, y+5/4, -x+5/4'
'z+1/2, x+1/2, y+1/2'
'-z+1/2, x+1, -y+1'
'-z+1/2, -x+1, y+1/2'
'z+1/2, -x+1/2, -y+1'
'-x+3/4, -z+3/4, -y+3/4'
'-x+3/4, z+5/4, y+3/4'
'x+5/4, -z+5/4, y+3/4'
'x+3/4, z+5/4, -y+5/4'
'-x, -y, -z'
'-x, y, z-1/2'
'x-1/2, y, -z-1/2'
'x-1/2, -y, z'
'y-1/4, -x-3/4, -z-1/4'
'-y-1/4, -x-3/4, z-3/4'
'-y-1/4, x-1/4, -z-3/4'
'y-1/4, x-1/4, z-1/4'
'-y, -z, -x'
'y-1/2, z, -x-1/2'
'-y, z, x-1/2'
'y-1/2, -z, x'
'z-1/4, -y-3/4, -x-1/4'
'z-1/4, y-1/4, x-1/4'
'-z-1/4, y-1/4, -x-3/4'
'-z-1/4, -y-3/4, x-3/4'
'-z, -x, -y'
'z, -x-1/2, y-1/2'
'z, x-1/2, -y'
'-z, x, y-1/2'
'x-1/4, z-1/4, y-1/4'
'x-1/4, -z-3/4, -y-1/4'
'-x-3/4, z-3/4, -y-1/4'
'-x-1/4, -z-3/4, y-3/4'
'-x+1/2, -y+1/2, -z+1/2'
'-x+1/2, y+1/2, z'
'x, y+1/2, -z'
'x, -y+1/2, z+1/2'
'y+1/4, -x-1/4, -z+1/4'
'-y+1/4, -x-1/4, z-1/4'
'-y+1/4, x+1/4, -z-1/4'
'y+1/4, x+1/4, z+1/4'
'-y+1/2, -z+1/2, -x+1/2'
'y, z+1/2, -x'
'-y+1/2, z+1/2, x'
'y, -z+1/2, x+1/2'
'z+1/4, -y-1/4, -x+1/4'
'z+1/4, y+1/4, x+1/4'
'-z+1/4, y+1/4, -x-1/4'
'-z+1/4, -y-1/4, x-1/4'
'-z+1/2, -x+1/2, -y+1/2'
'z+1/2, -x, y'
'z+1/2, x, -y+1/2'
'-z+1/2, x+1/2, y'
'x+1/4, z+1/4, y+1/4'
'x+1/4, -z-1/4, -y+1/4'
'-x-1/4, z-1/4, -y+1/4'
'-x+1/4, -z-1/4, y-1/4'

loop_
_atom_site_label
_atom_site_type_symbol
_atom_site_fract_x
_atom_site_fract_y
_atom_site_fract_z
_atom_site_U_iso_or_equiv
_atom_site_adp_type
_atom_site_occupancy
_atom_site_site_symmetry_order
_atom_site_calc_flag
_atom_site_refinement_flags_posn
_atom_site_refinement_flags_adp
_atom_site_refinement_flags_occupancy
_atom_site_disorder_assembly
_atom_site_disorder_group
La1 La 0.125 0 0.25 0.00676(10) Uani 0.984(3) 4 d S T . . .
Zr1 Zr 0 0 0 0.00373(9) Uani 0.456(2) 6 d S T P . .
Ta1 Ta 0 0 0 0.00373(9) Uani 0.5440(19) 6 d S T P . .
O1 O 0.1030(2) 0.1976(2) 0.2802(2) 0.0086(4) Uani 1 1 d D . . . .
Li1 Li 0.375 0 0.25 0.08(3) Uani 0.56(13) 4 d S T . . .
Li2 Li 0.146(2) 0.177(2) 0.438(2) 0.005(7) Uiso 0.22(3) 1 d . . . . .
H1 H 0.134(16) 0.159(15) 0.337(14) 0.01 Uiso 0.27(13) 1 d D U . . .

loop_
_atom_site_aniso_label
_atom_site_aniso_U_11
_atom_site_aniso_U_22
_atom_site_aniso_U_33
_atom_site_aniso_U_23
_atom_site_aniso_U_13
_atom_site_aniso_U_12
La1 0.00804(16) 0.00612(11) 0.00612(11) 0.00359(12) 0 0
Zr1 0.00373(9) 0.00373(9) 0.00373(9) 0.00014(7) 0.00014(7) 0.00014(7)
Ta1 0.00373(9) 0.00373(9) 0.00373(9) 0.00014(7) 0.00014(7) 0.00014(7)
O1 0.0071(10) 0.0097(10) 0.0090(10) 0.0009(8) 0.0000(8) 0.0005(8)
Li1 0.013(19) 0.11(4) 0.11(4) 0 0 0

loop_
_atom_type_symbol
_atom_type_description
_atom_type_scat_dispersion_real
_atom_type_scat_dispersion_imag
_atom_type_scat_source
Li Li -0.0003 0.0001 'International Tables Vol C Tables 4.2.6.8 and 6.1.1.4'
O O 0.0106 0.006 'International Tables Vol C Tables 4.2.6.8 and 6.1.1.4'
Ta Ta -0.7052 6.5227 'International Tables Vol C Tables 4.2.6.8 and 6.1.1.4'
Zr Zr -2.9673 0.5597 'International Tables Vol C Tables 4.2.6.8 and 6.1.1.4'
La La -0.2871 2.4523 'International Tables Vol C Tables 4.2.6.8 and 6.1.1.4'
H H 0 0 'International Tables Vol C Tables 4.2.6.8 and 6.1.1.4'

loop_
_geom_angle_atom_site_label_1
_geom_angle_atom_site_label_2
_geom_angle_atom_site_label_3
_geom_angle
_geom_angle_site_symmetry_1
_geom_angle_site_symmetry_3
_geom_angle_publ_flag
O1 La1 O1 110.76(13) 14 17 ?
O1 La1 O1 158.69(13) 14 20 ?
O1 La1 O1 73.38(13) 17 20 ?
O1 La1 O1 73.38(13) 14 13_545 ?
O1 La1 O1 158.69(13) 17 13_545 ?
O1 La1 O1 110.76(13) 20 13_545 ?
O1 La1 O1 124.76(6) 14 22_545 ?
O1 La1 O1 95.67(8) 17 22_545 ?
O1 La1 O1 74.10(10) 20 22_545 ?
O1 La1 O1 66.74(12) 13_545 22_545 ?
O1 La1 O1 95.67(8) 14 2 ?
O1 La1 O1 124.76(6) 17 2 ?
O1 La1 O1 66.74(12) 20 2 ?
O1 La1 O1 74.10(10) 13_545 2 ?
O1 La1 O1 107.87(12) 22_545 2 ?
O1 La1 O1 66.74(12) 14 21 ?
O1 La1 O1 74.10(10) 17 21 ?
O1 La1 O1 95.67(8) 20 21 ?
O1 La1 O1 124.76(6) 13_545 21 ?
O1 La1 O1 167.46(12) 22_545 21 ?
O1 La1 O1 73.56(12) 2 21 ?
O1 La1 O1 74.10(10) 14 . ?
O1 La1 O1 66.74(12) 17 . ?
O1 La1 O1 124.76(6) 20 . ?
O1 La1 O1 95.67(8) 13_545 . ?
O1 La1 O1 73.56(12) 22_545 . ?
O1 La1 O1 167.46(12) 2 . ?
O1 La1 O1 107.87(12) 21 . ?
O1 La1 Li2 148.2(6) 14 81 ?
O1 La1 Li2 45.1(5) 17 81 ?
O1 La1 Li2 48.4(6) 20 81 ?
O1 La1 Li2 121.3(5) 13_545 81 ?
O1 La1 Li2 55.1(5) 22_545 81 ?
O1 La1 Li2 115.0(6) 2 81 ?
O1 La1 Li2 112.7(5) 21 81 ?
O1 La1 Li2 76.3(6) . 81 ?
O1 La1 Li2 45.1(5) 14 56 ?
O1 La1 Li2 148.2(6) 17 56 ?
O1 La1 Li2 121.3(5) 20 56 ?
O1 La1 Li2 48.4(6) 13_545 56 ?
O1 La1 Li2 115.0(6) 22_545 56 ?
O1 La1 Li2 55.1(5) 2 56 ?
O1 La1 Li2 76.3(6) 21 56 ?
O1 La1 Li2 112.7(5) . 56 ?
Li2 La1 Li2 165.4(11) 81 56 ?
O1 La1 Li2 121.3(5) 14 83_545 ?
O1 La1 Li2 48.4(6) 17 83_545 ?
O1 La1 Li2 45.1(5) 20 83_545 ?
O1 La1 Li2 148.2(6) 13_545 83_545 ?
O1 La1 Li2 112.7(5) 22_545 83_545 ?
O1 La1 Li2 76.3(6) 2 83_545 ?
O1 La1 Li2 55.1(5) 21 83_545 ?
O1 La1 Li2 115.0(6) . 83_545 ?
Li2 La1 Li2 62.8(10) 81 83_545 ?
Li2 La1 Li2 119.3(10) 56 83_545 ?
O1 La1 Li2 48.4(6) 14 53_566 ?
O1 La1 Li2 121.3(5) 17 53_566 ?
O1 La1 Li2 148.2(6) 20 53_566 ?
O1 La1 Li2 45.1(5) 13_545 53_566 ?
O1 La1 Li2 76.3(6) 22_545 53_566 ?
O1 La1 Li2 112.7(5) 2 53_566 ?
O1 La1 Li2 115.0(6) 21 53_566 ?
O1 La1 Li2 55.1(5) . 53_566 ?
Li2 La1 Li2 119.3(10) 81 53_566 ?
Li2 La1 Li2 62.8(10) 56 53_566 ?
Li2 La1 Li2 165.4(11) 83_545 53_566 ?
O1 La1 H1 93(4) 14 . ?
O1 La1 H1 68(5) 17 . ?
O1 La1 H1 107(4) 20 . ?
O1 La1 H1 91(5) 13_545 . ?
O1 La1 H1 52(4) 22_545 . ?
O1 La1 H1 160(4) 2 . ?
O1 La1 H1 127(4) 21 . ?
O1 La1 H1 22(4) . . ?
Li2 La1 H1 61(5) 81 . ?
Li2 La1 H1 124(5) 56 . ?
Li2 La1 H1 114(5) 83_545 . ?
Li2 La1 H1 61(5) 53_566 . ?
O1 Zr1 O1 180.0(2) 69 21 ?
O1 Zr1 O1 86.16(12) 69 62 ?
O1 Zr1 O1 93.84(12) 21 62 ?
O1 Zr1 O1 93.84(12) 69 14 ?
O1 Zr1 O1 86.16(12) 21 14 ?
O1 Zr1 O1 180.0(2) 62 14 ?
O1 Zr1 O1 86.16(12) 69 56 ?
O1 Zr1 O1 93.84(12) 21 56 ?
O1 Zr1 O1 86.16(12) 62 56 ?
O1 Zr1 O1 93.84(12) 14 56 ?
O1 Zr1 O1 93.84(12) 69 8 ?
O1 Zr1 O1 86.16(12) 21 8 ?
O1 Zr1 O1 93.84(12) 62 8 ?
O1 Zr1 O1 86.16(12) 14 8 ?
O1 Zr1 O1 180.0(2) 56 8 ?
O1 Zr1 Li2 46.6(5) 69 69 ?
O1 Zr1 Li2 133.4(5) 21 69 ?
O1 Zr1 Li2 93.6(6) 62 69 ?
O1 Zr1 Li2 86.4(6) 14 69 ?
O1 Zr1 Li2 132.6(5) 56 69 ?
O1 Zr1 Li2 47.4(5) 8 69 ?
O1 Zr1 Li2 133.4(5) 69 21 ?
O1 Zr1 Li2 46.6(5) 21 21 ?
O1 Zr1 Li2 86.4(6) 62 21 ?
O1 Zr1 Li2 93.6(6) 14 21 ?
O1 Zr1 Li2 47.4(5) 56 21 ?
O1 Zr1 Li2 132.6(5) 8 21 ?
Li2 Zr1 Li2 180.0(6) 69 21 ?
O1 Zr1 Li2 132.6(5) 69 62 ?
O1 Zr1 Li2 47.4(5) 21 62 ?
O1 Zr1 Li2 46.6(5) 62 62 ?
O1 Zr1 Li2 133.4(5) 14 62 ?
O1 Zr1 Li2 93.6(6) 56 62 ?
O1 Zr1 Li2 86.4(6) 8 62 ?
Li2 Zr1 Li2 119.92(5) 69 62 ?
Li2 Zr1 Li2 60.08(5) 21 62 ?
O1 Zr1 Li2 47.4(5) 69 14 ?
O1 Zr1 Li2 132.6(5) 21 14 ?
O1 Zr1 Li2 133.4(5) 62 14 ?
O1 Zr1 Li2 46.6(5) 14 14 ?
O1 Zr1 Li2 86.4(6) 56 14 ?
O1 Zr1 Li2 93.6(6) 8 14 ?
Li2 Zr1 Li2 60.08(5) 69 14 ?
Li2 Zr1 Li2 119.92(5) 21 14 ?
Li2 Zr1 Li2 180.0(6) 62 14 ?
O1 Zr1 Li2 93.6(6) 69 56 ?
O1 Zr1 Li2 86.4(6) 21 56 ?
O1 Zr1 Li2 132.6(5) 62 56 ?
O1 Zr1 Li2 47.4(5) 14 56 ?
O1 Zr1 Li2 46.6(5) 56 56 ?
O1 Zr1 Li2 133.4(5) 8 56 ?
Li2 Zr1 Li2 119.92(5) 69 56 ?
Li2 Zr1 Li2 60.08(5) 21 56 ?
Li2 Zr1 Li2 119.92(5) 62 56 ?
Li2 Zr1 Li2 60.08(5) 14 56 ?
O1 Zr1 Li2 86.4(6) 69 8 ?
O1 Zr1 Li2 93.6(6) 21 8 ?
O1 Zr1 Li2 47.4(5) 62 8 ?
O1 Zr1 Li2 132.6(5) 14 8 ?
O1 Zr1 Li2 133.4(5) 56 8 ?
O1 Zr1 Li2 46.6(5) 8 8 ?
Li2 Zr1 Li2 60.08(5) 69 8 ?
Li2 Zr1 Li2 119.92(5) 21 8 ?
Li2 Zr1 Li2 60.08(5) 62 8 ?
Li2 Zr1 Li2 119.92(5) 14 8 ?
Li2 Zr1 Li2 180 56 8 ?
Li2 O1 Li1 52.7(8) 22_545 9 ?
Li2 O1 Ta1 101.9(8) 22_545 8 ?
Li1 O1 Ta1 129.93(15) 9 8 ?
Li2 O1 Zr1 101.9(8) 22_545 8 ?
Li1 O1 Zr1 129.93(15) 9 8 ?
Ta1 O1 Zr1 0 8 8 ?
Li2 O1 Li2 15.3(14) 22_545 . ?
Li1 O1 Li2 67.5(7) 9 . ?
Ta1 O1 Li2 88.9(8) 8 . ?
Zr1 O1 Li2 88.9(8) 8 . ?
Li2 O1 Li2 78.8(11) 22_545 89 ?
Li1 O1 Li2 48.7(8) 9 89 ?
Ta1 O1 Li2 88.1(8) 8 89 ?
Zr1 O1 Li2 88.1(8) 8 89 ?
Li2 O1 Li2 86.31(13) . 89 ?
Li2 O1 Li2 75.2(10) 22_545 91_455 ?
Li1 O1 Li2 46.3(7) 9 91_455 ?
Ta1 O1 Li2 176.2(7) 8 91_455 ?
Zr1 O1 Li2 176.2(7) 8 91_455 ?
Li2 O1 Li2 88.6(13) . 91_455 ?
Li2 O1 Li2 88.8(10) 89 91_455 ?
Li2 O1 La1 145.1(8) 22_545 9 ?
Li1 O1 La1 92.67(11) 9 9 ?
Ta1 O1 La1 104.52(11) 8 9 ?
Zr1 O1 La1 104.52(11) 8 9 ?
Li2 O1 La1 160.2(7) . 9 ?
Li2 O1 La1 79.8(7) 89 9 ?
Li2 O1 La1 77.2(8) 91_455 9 ?
Li2 O1 La1 94.9(9) 22_545 . ?
Li1 O1 La1 121.00(12) 9 . ?
Ta1 O1 La1 101.23(11) 8 . ?
Zr1 O1 La1 101.23(11) 8 . ?
Li2 O1 La1 89.5(8) . . ?
Li2 O1 La1 169.7(8) 89 . ?
Li2 O1 La1 81.6(7) 91_455 . ?
La1 O1 La1 101.78(10) 9 . ?
Li2 O1 Li2 79.5(13) 22_545 53_566 ?
Li1 O1 Li2 57.5(6) 9 53_566 ?
Ta1 O1 Li2 171.5(6) 8 53_566 ?
Zr1 O1 Li2 171.5(6) 8 53_566 ?
Li2 O1 Li2 91.1(7) . 53_566 ?
Li2 O1 Li2 100.3(8) 89 53_566 ?
Li2 O1 Li2 11.6(11) 91_455 53_566 ?
La1 O1 Li2 77.7(7) 9 53_566 ?
La1 O1 Li2 70.3(6) . 53_566 ?
Li2 O1 Li2 84.7(3) 22_545 79_556 ?
Li1 O1 Li2 57.1(6) 9 79_556 ?
Ta1 O1 Li2 81.0(6) 8 79_556 ?
Zr1 O1 Li2 81.0(6) 8 79_556 ?
Li2 O1 Li2 90.7(8) . 79_556 ?
Li2 O1 Li2 8.5(14) 89 79_556 ?
Li2 O1 Li2 96.2(8) 91_455 79_556 ?
La1 O1 Li2 77.4(6) 9 79_556 ?
La1 O1 Li2 177.8(6) . 79_556 ?
Li2 O1 Li2 107.5(7) 53_566 79_556 ?
Li2 O1 H1 38(10) 22_545 . ?
Li1 O1 H1 89(10) 9 . ?
Ta1 O1 H1 86(10) 8 . ?
Zr1 O1 H1 86(10) 8 . ?
Li2 O1 H1 26(10) . . ?
Li2 O1 H1 112(10) 89 . ?
Li2 O1 H1 93(10) 91_455 . ?
La1 O1 H1 164(10) 9 . ?
La1 O1 H1 65(10) . . ?
Li2 O1 H1 90(10) 53_566 . ?
Li2 O1 H1 116(10) 79_556 . ?
Li2 Li1 Li2 134(2) 83_545 81 ?
Li2 Li1 Li2 98.9(7) 83_545 7_554 ?
Li2 Li1 Li2 98.9(7) 81 7_554 ?
Li2 Li1 Li2 98.9(7) 83_545 6_545 ?
Li2 Li1 Li2 98.9(7) 81 6_545 ?
Li2 Li1 Li2 134(2) 7_554 6_545 ?
Li2 Li1 O1 163.5(10) 83_545 64_666 ?
Li2 Li1 O1 62.7(10) 81 64_666 ?
Li2 Li1 O1 78.3(9) 7_554 64_666 ?
Li2 Li1 O1 72.7(10) 6_545 64_666 ?
Li2 Li1 O1 72.7(10) 83_545 20 ?
Li2 Li1 O1 78.3(9) 81 20 ?
Li2 Li1 O1 163.5(10) 7_554 20 ?
Li2 Li1 O1 62.7(10) 6_545 20 ?
O1 Li1 O1 113.72(9) 64_666 20 ?
Li2 Li1 O1 62.7(10) 83_545 63_656 ?
Li2 Li1 O1 163.5(10) 81 63_656 ?
Li2 Li1 O1 72.7(10) 7_554 63_656 ?
Li2 Li1 O1 78.3(9) 6_545 63_656 ?
O1 Li1 O1 101.28(17) 64_666 63_656 ?
O1 Li1 O1 113.72(9) 20 63_656 ?
Li2 Li1 O1 78.3(9) 83_545 17 ?
Li2 Li1 O1 72.7(10) 81 17 ?
Li2 Li1 O1 62.7(10) 7_554 17 ?
Li2 Li1 O1 163.5(10) 6_545 17 ?
O1 Li1 O1 113.72(9) 64_666 17 ?
O1 Li1 O1 101.28(17) 20 17 ?
O1 Li1 O1 113.72(9) 63_656 17 ?
Li2 Li1 Li2 4.5(18) 83_545 63_656 ?
Li2 Li1 Li2 135.5(13) 81 63_656 ?
Li2 Li1 Li2 94.5(14) 7_554 63_656 ?
Li2 Li1 Li2 101.8(14) 6_545 63_656 ?
O1 Li1 Li2 161.7(7) 64_666 63_656 ?
O1 Li1 Li2 77.1(8) 20 63_656 ?
O1 Li1 Li2 60.4(7) 63_656 63_656 ?
O1 Li1 Li2 76.5(7) 17 63_656 ?
Li2 Li1 Li2 135.5(13) 83_545 64_666 ?
Li2 Li1 Li2 4.5(18) 81 64_666 ?
Li2 Li1 Li2 101.8(14) 7_554 64_666 ?
Li2 Li1 Li2 94.5(14) 6_545 64_666 ?
O1 Li1 Li2 60.4(7) 64_666 64_666 ?
O1 Li1 Li2 76.5(7) 20 64_666 ?
O1 Li1 Li2 161.7(7) 63_656 64_666 ?
O1 Li1 Li2 77.1(8) 17 64_666 ?
Li2 Li1 Li2 137.8(15) 63_656 64_666 ?
Li2 Li1 Li2 101.8(14) 83_545 17 ?
Li2 Li1 Li2 94.5(14) 81 17 ?
Li2 Li1 Li2 4.5(18) 7_554 17 ?
Li2 Li1 Li2 135.5(13) 6_545 17 ?
O1 Li1 Li2 76.5(7) 64_666 17 ?
O1 Li1 Li2 161.7(7) 20 17 ?
O1 Li1 Li2 77.1(8) 63_656 17 ?
O1 Li1 Li2 60.4(7) 17 17 ?
Li2 Li1 Li2 97.4(5) 63_656 17 ?
Li2 Li1 Li2 97.4(5) 64_666 17 ?
Li2 Li1 Li2 94.5(14) 83_545 20 ?
Li2 Li1 Li2 101.8(14) 81 20 ?
Li2 Li1 Li2 135.5(13) 7_554 20 ?
Li2 Li1 Li2 4.5(18) 6_545 20 ?
O1 Li1 Li2 77.1(8) 64_666 20 ?
O1 Li1 Li2 60.4(7) 20 20 ?
O1 Li1 Li2 76.5(7) 63_656 20 ?
O1 Li1 Li2 161.7(7) 17 20 ?
Li2 Li1 Li2 97.4(5) 63_656 20 ?
Li2 Li1 Li2 97.4(5) 64_666 20 ?
Li2 Li1 Li2 137.8(15) 17 20 ?
Li2 Li2 Li1 162(7) 22_545 5_545 ?
Li2 Li2 O1 106(5) 22_545 22_545 ?
Li1 Li2 O1 64.7(10) 5_545 22_545 ?
Li2 Li2 O1 59(4) 22_545 . ?
Li1 Li2 O1 135.0(16) 5_545 . ?
O1 Li2 O1 100.9(12) 22_545 . ?
Li2 Li2 O1 139(7) 22_545 81 ?
Li1 Li2 O1 58.6(8) 5_545 81 ?
O1 Li2 O1 105.5(12) 22_545 81 ?
O1 Li2 O1 88.7(11) . 81 ?
Li2 Li2 Li1 13(5) 22_545 9 ?
Li1 Li2 Li1 173.0(17) 5_545 9 ?
O1 Li2 Li1 116.4(13) 22_545 9 ?
O1 Li2 Li1 52.0(6) . 9 ?
O1 Li2 Li1 125.7(14) 81 9 ?
Li2 Li2 O1 116(3) 22_545 84 ?
Li1 Li2 O1 55.3(8) 5_545 84 ?
O1 Li2 O1 100.3(13) 22_545 84 ?
O1 Li2 O1 158.7(15) . 84 ?
O1 Li2 O1 84.0(9) 81 84 ?
Li1 Li2 O1 118.2(12) 9 84 ?
Li2 Li2 Li2 148.6(16) 22_545 64_666 ?
Li1 Li2 Li2 40.5(4) 5_545 64_666 ?
O1 Li2 Li2 59.5(12) 22_545 64_666 ?
O1 Li2 Li2 94.7(15) . 64_666 ?
O1 Li2 Li2 46.1(7) 81 64_666 ?
Li1 Li2 Li2 146.4(16) 9 64_666 ?
O1 Li2 Li2 94.6(8) 84 64_666 ?
Li2 Li2 Li2 122(7) 22_545 61_566 ?
Li1 Li2 Li2 40.5(4) 5_545 61_566 ?
O1 Li2 Li2 55.1(13) 22_545 61_566 ?
O1 Li2 Li2 156(2) . 61_566 ?
O1 Li2 Li2 98.1(7) 81 61_566 ?
Li1 Li2 Li2 133.6(16) 9 61_566 ?
O1 Li2 Li2 45.3(7) 84 61_566 ?
Li2 Li2 Li2 74.4(11) 64_666 61_566 ?
Li2 Li2 O1 52(2) 22_545 79_556 ?
Li1 Li2 O1 129.4(14) 5_545 79_556 ?
O1 Li2 O1 149.6(14) 22_545 79_556 ?
O1 Li2 O1 85.4(9) . 79_556 ?
O1 Li2 O1 104.3(12) 81 79_556 ?
Li1 Li2 O1 46.0(5) 9 79_556 ?
O1 Li2 O1 77.1(8) 84 79_556 ?
Li2 Li2 O1 150.4(17) 64_666 79_556 ?
Li2 Li2 O1 114.7(14) 61_566 79_556 ?
Li2 Li2 O1 33(6) 22_545 53_566 ?
Li1 Li2 O1 129.7(16) 5_545 53_566 ?
O1 Li2 O1 81.3(10) 22_545 53_566 ?
O1 Li2 O1 85.0(9) . 53_566 ?
O1 Li2 O1 171.5(14) 81 53_566 ?
Li1 Li2 O1 45.8(5) 9 53_566 ?
O1 Li2 O1 99.9(10) 84 53_566 ?
Li2 Li2 O1 140.1(18) 64_666 53_566 ?
Li2 Li2 O1 89.9(15) 61_566 53_566 ?
O1 Li2 O1 69.5(7) 79_556 53_566 ?
Li2 Li2 Ta1 98(6) 22_545 8 ?
Li1 Li2 Ta1 99.0(12) 5_545 8 ?
O1 Li2 Ta1 111.9(12) 22_545 8 ?
O1 Li2 Ta1 44.4(6) . 8 ?
O1 Li2 Ta1 44.4(6) 81 8 ?
Li1 Li2 Ta1 87.1(9) 9 8 ?
O1 Li2 Ta1 123.9(11) 84 8 ?
Li2 Li2 Ta1 67.3(11) 64_666 8 ?
Li2 Li2 Ta1 139.3(11) 61_566 8 ?
O1 Li2 Ta1 93.5(9) 79_556 8 ?
O1 Li2 Ta1 128.6(10) 53_566 8 ?
Li2 Li2 H1 72(9) 22_545 . ?
Li1 Li2 H1 119(9) 5_545 . ?
O1 Li2 H1 84(8) 22_545 . ?
O1 Li2 H1 19(8) . . ?
O1 Li2 H1 85(9) 81 . ?
Li1 Li2 H1 68(9) 9 . ?
O1 Li2 H1 169(9) 84 . ?
Li2 Li2 H1 79(9) 64_666 . ?
Li2 Li2 H1 138(8) 61_566 . ?
O1 Li2 H1 104(8) 79_556 . ?
O1 Li2 H1 91(9) 53_566 . ?
Ta1 Li2 H1 46(9) 8 . ?

loop_
_geom_bond_atom_site_label_1
_geom_bond_atom_site_label_2
_geom_bond_distance
_geom_bond_site_symmetry_2
_geom_bond_publ_flag
La1 O1 2.495(3) 14 ?
La1 O1 2.495(3) 17 ?
La1 O1 2.495(3) 20 ?
La1 O1 2.495(3) 13_545 ?
La1 O1 2.593(3) 22_545 ?
La1 O1 2.593(3) 2 ?
La1 O1 2.593(3) 21 ?
La1 O1 2.593(3) . ?
La1 Li2 2.99(3) 81 ?
La1 Li2 2.99(3) 56 ?
La1 Li2 2.99(3) 83_545 ?
La1 Li2 2.99(3) 53_566 ?
La1 H1 2.3(2) . ?
Zr1 O1 2.049(3) 69 ?
Zr1 O1 2.049(3) 21 ?
Zr1 O1 2.049(3) 62 ?
Zr1 O1 2.049(3) 14 ?
Zr1 O1 2.049(3) 56 ?
Zr1 O1 2.049(3) 8 ?
Zr1 Li2 2.93(3) 69 ?
Zr1 Li2 2.93(3) 21 ?
Zr1 Li2 2.93(3) 62 ?
Zr1 Li2 2.93(3) 14 ?
Zr1 Li2 2.93(3) 56 ?
Zr1 Li2 2.93(3) 8 ?
O1 Li2 1.89(3) 22_545 ?
O1 Li1 1.928(3) 9 ?
O1 Ta1 2.049(3) 8 ?
O1 Zr1 2.049(3) 8 ?
O1 Li2 2.13(3) . ?
O1 Li2 2.16(3) 89 ?
O1 Li2 2.30(3) 91_455 ?
O1 La1 2.495(3) 9 ?
O1 Li2 2.61(3) 53_566 ?
O1 Li2 2.62(3) 79_556 ?
O1 H1 0.97(15) . ?
Li1 Li2 1.70(3) 83_545 ?
Li1 Li2 1.70(3) 81 ?
Li1 Li2 1.70(3) 7_554 ?
Li1 Li2 1.70(3) 6_545 ?
Li1 O1 1.928(3) 64_666 ?
Li1 O1 1.928(3) 20 ?
Li1 O1 1.928(3) 63_656 ?
Li1 O1 1.928(3) 17 ?
Li1 Li2 2.26(3) 63_656 ?
Li1 Li2 2.26(3) 64_666 ?
Li1 Li2 2.26(3) 17 ?
Li1 Li2 2.26(3) 20 ?
Li2 Li2 0.58(5) 22_545 ?
Li2 Li1 1.70(3) 5_545 ?
Li2 O1 1.89(3) 22_545 ?
Li2 O1 2.16(3) 81 ?
Li2 Li1 2.26(3) 9 ?
Li2 O1 2.30(3) 84 ?
Li2 Li2 2.58(4) 64_666 ?
Li2 Li2 2.58(4) 61_566 ?
Li2 O1 2.61(3) 79_556 ?
Li2 O1 2.62(3) 53_566 ?
Li2 Ta1 2.93(3) 8 ?
Li2 H1 1.33(18) . ?
